data_1515521
loop_
_publ_author_name
'Johnson, Magnus T.'
'Marthinus Janse van Rensburg, J.'
'Axelsson, Martin'
'Ahlquist, M\%arten S. G.'
'Wendt, Ola F.'

_publ_section_title
;
 Reactivity of NHC Au(i)--C \s-bonds with electrophiles. An investigation
 of their possible involvement in catalytic C--C bond formation
;
_journal_issue 12
_journal_name_full 'Chemical Science'
_journal_page_first 2373
_journal_paper_doi 10.1039/c1sc00428j
_journal_volume 2
_journal_year 2011
_chemical_formula_sum 'C29 H41 Au N2 O2'
_chemical_formula_weight 646.60
_chemical_name_systematic
;
?
;
_space_group_IT_number 14
_symmetry_cell_setting monoclinic
_symmetry_space_group_name_Hall '-P 2yn'
_symmetry_space_group_name_H-M 'P 1 21/n 1'
_atom_sites_solution_hydrogens geom
_atom_sites_solution_primary direct
_atom_sites_solution_secondary difmap
_audit_creation_method SHELXL-97
_cell_angle_alpha 90.00
_cell_angle_beta 98.623(17)
_cell_angle_gamma 90.00
_cell_formula_units_Z 4
_cell_length_a 13.323(2)
_cell_length_b 13.5457(19)
_cell_length_c 18.023(4)
_cell_measurement_reflns_used 4324
_cell_measurement_temperature 112
_cell_measurement_theta_max 33.1890
_cell_measurement_theta_min 2.5383
_cell_volume 3215.8(10)
_computing_cell_refinement
;
CrysAlis RED, Oxford Diffraction Ltd.,
Version 1.171.33.52 (release 06-11-2009 CrysAlis171 .NET)
(compiled Nov 6 2009,16:24:50)
;
_computing_data_collection
;
CrysAlis CCD, Oxford Diffraction Ltd.,
Version 1.171.33.52 (release 06-11-2009 CrysAlis171 .NET)
(compiled Nov 6 2009,16:24:50)
;
_computing_data_reduction
;
CrysAlis RED, Oxford Diffraction Ltd.,
Version 1.171.33.52 (release 06-11-2009 CrysAlis171 .NET)
(compiled Nov 6 2009,16:24:50)
;
_computing_structure_refinement 'SHELXL-97 (Sheldrick, 2008)'
_diffrn_ambient_temperature 112
_diffrn_detector_area_resol_mean 'Xcalibur, Sapphire3'
_diffrn_measured_fraction_theta_full 0.999
_diffrn_measured_fraction_theta_max 0.916
_diffrn_measurement_device_type 'Xcalibur, Sapphire3'
_diffrn_measurement_method '\w scans'
_diffrn_radiation_monochromator graphite
_diffrn_radiation_source 'fine-focus sealed tube'
_diffrn_radiation_type MoK\a
_diffrn_radiation_wavelength 0.71069
_diffrn_reflns_av_R_equivalents 0.1167
_diffrn_reflns_av_sigmaI/netI 0.2849
_diffrn_reflns_limit_h_max 20
_diffrn_reflns_limit_h_min -19
_diffrn_reflns_limit_k_max 20
_diffrn_reflns_limit_k_min -20
_diffrn_reflns_limit_l_max 20
_diffrn_reflns_limit_l_min -26
_diffrn_reflns_number 32111
_diffrn_reflns_theta_full 27.00
_diffrn_reflns_theta_max 33.36
_diffrn_reflns_theta_min 2.55
_diffrn_standards_decay_% 0
_diffrn_standards_interval_count 0
_diffrn_standards_interval_time 0
_diffrn_standards_number 0
_exptl_absorpt_coefficient_mu 4.598
_exptl_absorpt_correction_T_max 1.00000
_exptl_absorpt_correction_T_min 0.2672
_exptl_absorpt_correction_type multi-scan
_exptl_absorpt_process_details
;
CrysAlis RED, Oxford Diffraction Ltd.,
Version 1.171.33.52 (release 06-11-2009 CrysAlis171 .NET)
(compiled Nov 6 2009,16:24:50)
Empirical absorption correction using spherical harmonics,
implemented in SCALE3 ABSPACK scaling algorithm.
;
_exptl_crystal_colour colourless
_exptl_crystal_density_diffrn 1.336
_exptl_crystal_density_method 'not measured'
_exptl_crystal_description plates
_exptl_crystal_F_000 1296
_exptl_crystal_size_max 0.3
_exptl_crystal_size_mid 0.25
_exptl_crystal_size_min 0.2
_refine_diff_density_max 7.378
_refine_diff_density_min -2.836
_refine_diff_density_rms 0.371
_refine_ls_extinction_method none
_refine_ls_goodness_of_fit_ref 0.861
_refine_ls_hydrogen_treatment constr
_refine_ls_matrix_type full
_refine_ls_number_parameters 289
_refine_ls_number_reflns 11441
_refine_ls_number_restraints 0
_refine_ls_restrained_S_all 0.861
_refine_ls_R_factor_all 0.1905
_refine_ls_R_factor_gt 0.0988
_refine_ls_shift/su_max 0.004
_refine_ls_shift/su_mean 0.000
_refine_ls_structure_factor_coef Fsqd
_refine_ls_weighting_details 'calc w=1/[\s^2^(Fo^2^)+(0.1164P)^2^+0.0000P] where P=(Fo^2^+2Fc^2^)/3'
_refine_ls_weighting_scheme calc
_refine_ls_wR_factor_gt 0.2228
_refine_ls_wR_factor_ref 0.2437
_reflns_number_gt 4467
_reflns_number_total 11441
_reflns_threshold_expression >2\s(I)
_cod_data_source_file c1sc00428j.txt
_cod_data_source_block compound2
_cod_original_sg_symbol_H-M 'P 21/n'
_cod_database_code 1515521

loop_
_symmetry_equiv_pos_as_xyz
'x, y, z'
'-x+1/2, y+1/2, -z+1/2'
'-x, -y, -z'
'x-1/2, -y-1/2, z-1/2'

loop_
_atom_site_label
_atom_site_type_symbol
_atom_site_fract_x
_atom_site_fract_y
_atom_site_fract_z
_atom_site_U_iso_or_equiv
_atom_site_adp_type
_atom_site_occupancy
_atom_site_symmetry_multiplicity
_atom_site_calc_flag
_atom_site_refinement_flags
Au1 Au 0.89358(3) 0.17703(3) 0.31106(3) 0.02915(15) Uani 1 1 d .
C5 C 0.8330(7) 0.0461(8) 0.2863(6) 0.023(2) Uani 1 1 d .
O2 O 0.8247(6) 0.2817(6) 0.5495(5) 0.0396(16) Uani 1 1 d .
O1 O 0.9595(6) 0.3071(5) 0.3362(5) 0.0396(16) Uani 1 1 d .
C17 C 0.6495(8) 0.0808(8) 0.2693(8) 0.031(3) Uani 1 1 d .
C11 C 1.1452(8) -0.0553(8) 0.3925(8) 0.032(3) Uani 1 1 d .
H11 H 1.1751 -0.0722 0.4408 0.039 Uiso 1 1 calc R
C8 C 0.9972(8) -0.0394(7) 0.3003(7) 0.027(3) Uani 1 1 d .
C15 C 1.0573(9) -0.0052(8) 0.2446(7) 0.030(3) Uani 1 1 d .
C21 C 0.4750(9) 0.1922(8) 0.2722(8) 0.031(3) Uani 1 1 d .
N2 N 0.8888(7) -0.0367(7) 0.2798(6) 0.032(2) Uani 1 1 d .
C6 C 0.7296(8) -0.0824(8) 0.2505(7) 0.028(3) Uani 1 1 d .
H6 H 0.6704 -0.1183 0.2361 0.033 Uiso 1 1 calc R
C2 C 1.1219(9) 0.2330(8) 0.3928(8) 0.040(2) Uani 1 1 d .
H2A H 1.1035 0.2426 0.4418 0.060 Uiso 1 1 calc R
H2B H 1.1939 0.2411 0.3952 0.060 Uiso 1 1 calc R
H2C H 1.1028 0.1677 0.3755 0.060 Uiso 1 1 calc R
N1 N 0.7373(7) 0.0190(7) 0.2678(6) 0.029(2) Uani 1 1 d .
C23 C 0.5039(8) 0.1604(7) 0.2044(8) 0.029(2) Uani 1 1 d .
H23 H 0.4616 0.1753 0.1599 0.035 Uiso 1 1 calc R
C3 C 1.1000(10) 0.4117(9) 0.3710(10) 0.054(4) Uani 1 1 d .
H3A H 1.0678 0.4622 0.3384 0.081 Uiso 1 1 calc R
H3B H 1.1723 0.4179 0.3748 0.081 Uiso 1 1 calc R
H3C H 1.0805 0.4186 0.4199 0.081 Uiso 1 1 calc R
C12 C 1.2058(8) -0.0214(8) 0.3412(7) 0.029(3) Uani 1 1 d .
C10 C 0.9741(10) -0.1037(10) 0.4268(8) 0.045(4) Uani 1 1 d .
H10A H 1.0159 -0.1170 0.4739 0.068 Uiso 1 1 calc R
H10B H 0.9418 -0.1636 0.4074 0.068 Uiso 1 1 calc R
H10C H 0.9234 -0.0558 0.4340 0.068 Uiso 1 1 calc R
C24 C 0.5905(8) 0.1089(8) 0.2004(7) 0.029(2) Uani 1 1 d .
C14 C 1.1594(10) 0.0019(8) 0.2686(8) 0.036(3) Uani 1 1 d .
H14 H 1.2005 0.0236 0.2345 0.043 Uiso 1 1 calc R
C9 C 1.0389(9) -0.0642(8) 0.3722(6) 0.027(3) Uani 1 1 d .
C27 C 0.7295(12) 0.3784(13) 0.4542(9) 0.066(5) Uani 1 1 d .
H27A H 0.7262 0.4415 0.4284 0.079 Uiso 1 1 calc R
H27B H 0.6994 0.3283 0.4194 0.079 Uiso 1 1 calc R
C22 C 0.3811(9) 0.2463(9) 0.2760(9) 0.042(3) Uani 1 1 d .
H22A H 0.3465 0.2580 0.2261 0.063 Uiso 1 1 calc R
H22B H 0.3967 0.3083 0.3008 0.063 Uiso 1 1 calc R
H22C H 0.3383 0.2082 0.3035 0.063 Uiso 1 1 calc R
C1 C 1.0917(11) 0.2953(10) 0.2585(9) 0.053(4) Uani 1 1 d .
H1A H 1.0566 0.3444 0.2260 0.080 Uiso 1 1 calc R
H1B H 1.0705 0.2308 0.2404 0.080 Uiso 1 1 calc R
H1C H 1.1635 0.3021 0.2591 0.080 Uiso 1 1 calc R
C28 C 0.6763(13) 0.3836(19) 0.5202(12) 0.103(9) Uani 1 1 d .
H28A H 0.6055 0.3654 0.5068 0.124 Uiso 1 1 calc R
H28B H 0.6799 0.4498 0.5411 0.124 Uiso 1 1 calc R
C20 C 0.5357(9) 0.1645(9) 0.3392(8) 0.037(3) Uani 1 1 d .
H20 H 0.5166 0.1827 0.3848 0.044 Uiso 1 1 calc R
C25 C 0.6175(10) 0.0751(10) 0.1275(8) 0.044(3) Uani 1 1 d .
H25A H 0.6809 0.0403 0.1360 0.066 Uiso 1 1 calc R
H25B H 0.6237 0.1313 0.0959 0.066 Uiso 1 1 calc R
H25C H 0.5654 0.0321 0.1033 0.066 Uiso 1 1 calc R
C4 C 1.0667(9) 0.3090(8) 0.3384(8) 0.040(2) Uani 1 1 d .
C18 C 0.6263(9) 0.1089(10) 0.3387(8) 0.038(3) Uani 1 1 d .
C7 C 0.8253(9) -0.1166(8) 0.2593(7) 0.031(3) Uani 1 1 d .
H7 H 0.8453 -0.1814 0.2528 0.037 Uiso 1 1 calc R
C13 C 1.3179(9) -0.0026(10) 0.3678(8) 0.043(3) Uani 1 1 d .
H13A H 1.3350 -0.0239 0.4189 0.065 Uiso 1 1 calc R
H13B H 1.3317 0.0667 0.3645 0.065 Uiso 1 1 calc R
H13C H 1.3577 -0.0386 0.3367 0.065 Uiso 1 1 calc R
C16 C 1.0073(10) 0.0191(11) 0.1654(8) 0.046(3) Uani 1 1 d .
H16A H 0.9354 0.0086 0.1612 0.069 Uiso 1 1 calc R
H16B H 1.0347 -0.0228 0.1304 0.069 Uiso 1 1 calc R
H16C H 1.0202 0.0869 0.1544 0.069 Uiso 1 1 calc R
C19 C 0.6906(11) 0.0808(12) 0.4126(8) 0.053(4) Uani 1 1 d .
H19A H 0.6614 0.1086 0.4535 0.080 Uiso 1 1 calc R
H19B H 0.7582 0.1057 0.4137 0.080 Uiso 1 1 calc R
H19C H 0.6927 0.0102 0.4174 0.080 Uiso 1 1 calc R
C29 C 0.7318(14) 0.3098(18) 0.5766(9) 0.094(8) Uani 1 1 d .
H29A H 0.7472 0.3400 0.6258 0.113 Uiso 1 1 calc R
H29B H 0.6897 0.2522 0.5806 0.113 Uiso 1 1 calc R
C26 C 0.8409(13) 0.3517(15) 0.4858(10) 0.077(6) Uani 1 1 d .
H26A H 0.8797 0.4095 0.5044 0.092 Uiso 1 1 calc R
H26B H 0.8745 0.3189 0.4484 0.092 Uiso 1 1 calc R

loop_
_atom_site_aniso_label
_atom_site_aniso_U_11
_atom_site_aniso_U_22
_atom_site_aniso_U_33
_atom_site_aniso_U_23
_atom_site_aniso_U_13
_atom_site_aniso_U_12
Au1 0.0235(2) 0.01583(18) 0.0465(3) -0.0013(3) -0.00004(17) 0.0013(2)
C5 0.009(5) 0.019(5) 0.037(7) -0.004(5) -0.011(5) 0.003(4)
O2 0.034(3) 0.014(3) 0.068(5) 0.000(3) -0.003(3) -0.004(2)
O1 0.034(3) 0.014(3) 0.068(5) 0.000(3) -0.003(3) -0.004(2)
C17 0.017(6) 0.023(6) 0.058(9) -0.008(6) 0.015(6) -0.007(4)
C11 0.022(6) 0.022(6) 0.051(8) -0.003(5) 0.000(6) -0.002(5)
C8 0.023(6) 0.007(4) 0.050(8) -0.002(5) 0.006(5) 0.005(4)
C15 0.031(7) 0.014(5) 0.045(8) -0.002(5) 0.011(6) 0.004(4)
C21 0.023(6) 0.017(6) 0.057(8) 0.000(5) 0.017(6) -0.010(4)
N2 0.025(5) 0.022(5) 0.050(6) -0.001(5) 0.007(5) -0.003(4)
C6 0.014(6) 0.017(5) 0.051(8) -0.005(5) 0.004(6) 0.005(4)
C2 0.024(4) 0.015(4) 0.076(7) 0.011(4) -0.007(4) -0.001(3)
N1 0.015(5) 0.015(4) 0.058(7) -0.006(4) 0.007(5) 0.001(4)
C23 0.023(4) 0.008(3) 0.054(6) 0.004(3) 0.003(4) -0.003(3)
C3 0.035(8) 0.022(7) 0.099(13) 0.003(7) -0.009(8) -0.004(6)
C12 0.024(6) 0.020(5) 0.042(8) -0.003(5) -0.003(5) 0.003(5)
C10 0.040(8) 0.038(8) 0.059(10) 0.015(7) 0.016(7) 0.012(6)
C24 0.023(4) 0.008(3) 0.054(6) 0.004(3) 0.003(4) -0.003(3)
C14 0.042(8) 0.016(5) 0.057(9) -0.003(5) 0.028(7) -0.001(5)
C9 0.042(7) 0.016(5) 0.022(6) 0.000(4) 0.006(6) 0.017(5)
C27 0.057(10) 0.068(12) 0.067(12) 0.032(9) -0.005(9) -0.012(9)
C22 0.028(7) 0.026(7) 0.070(10) 0.008(6) 0.000(7) 0.005(5)
C1 0.044(9) 0.036(8) 0.084(12) 0.007(8) 0.020(8) 0.000(6)
C28 0.038(10) 0.18(2) 0.099(17) 0.060(17) 0.026(11) 0.022(12)
C20 0.031(7) 0.031(7) 0.050(8) -0.004(6) 0.011(6) 0.001(5)
C25 0.034(7) 0.045(8) 0.049(9) -0.001(7) -0.009(7) 0.014(6)
C4 0.024(4) 0.015(4) 0.076(7) 0.011(4) -0.007(4) -0.001(3)
C18 0.016(6) 0.035(7) 0.064(10) 0.003(7) 0.010(6) 0.006(5)
C7 0.036(7) 0.011(5) 0.042(8) -0.002(5) -0.005(6) 0.001(5)
C13 0.026(7) 0.036(8) 0.067(10) 0.011(7) 0.002(7) 0.002(5)
C16 0.040(8) 0.044(8) 0.052(9) 0.005(7) 0.000(7) -0.003(7)
C19 0.046(9) 0.064(11) 0.050(10) 0.006(8) 0.007(8) 0.006(8)
C29 0.065(12) 0.18(3) 0.036(9) 0.010(13) 0.003(9) -0.025(14)
C26 0.069(12) 0.092(15) 0.065(12) 0.044(10) -0.005(10) -0.002(10)

loop_
_atom_type_symbol
_atom_type_description
_atom_type_scat_dispersion_real
_atom_type_scat_dispersion_imag
_atom_type_scat_source
C C 0.0033 0.0016 'International Tables Vol C Tables 4.2.6.8 and 6.1.1.4'
H H 0.0000 0.0000 'International Tables Vol C Tables 4.2.6.8 and 6.1.1.4'
N N 0.0061 0.0033 'International Tables Vol C Tables 4.2.6.8 and 6.1.1.4'
O O 0.0106 0.0060 'International Tables Vol C Tables 4.2.6.8 and 6.1.1.4'
Au Au -2.0133 8.8022 'International Tables Vol C Tables 4.2.6.8 and 6.1.1.4'

loop_
_geom_angle_atom_site_label_1
_geom_angle_atom_site_label_2
_geom_angle_atom_site_label_3
_geom_angle
C5 Au1 O1 178.0(4)
N1 C5 N2 105.5(9)
N1 C5 Au1 130.9(8)
N2 C5 Au1 123.4(7)
C29 O2 C26 108.3(12)
C4 O1 Au1 115.4(7)
C18 C17 C24 123.2(11)
C18 C17 N1 117.9(12)
C24 C17 N1 118.9(11)
C12 C11 C9 121.0(12)
C12 C11 H11 119.5
C9 C11 H11 119.5
C9 C8 N2 119.9(10)
C9 C8 C15 123.0(10)
N2 C8 C15 116.8(10)
C14 C15 C8 115.4(11)
C14 C15 C16 123.9(11)
C8 C15 C16 120.7(10)
C23 C21 C20 118.0(11)
C23 C21 C22 122.9(12)
C20 C21 C22 118.9(12)
C5 N2 C7 110.3(9)
C5 N2 C8 122.7(9)
C7 N2 C8 126.6(10)
C7 C6 N1 105.9(10)
C7 C6 H6 127.1
N1 C6 H6 127.1
C4 C2 H2A 109.5
C4 C2 H2B 109.5
H2A C2 H2B 109.5
C4 C2 H2C 109.5
H2A C2 H2C 109.5
H2B C2 H2C 109.5
C5 N1 C6 111.3(8)
C5 N1 C17 126.1(9)
C6 N1 C17 122.5(9)
C24 C23 C21 123.4(12)
C24 C23 H23 118.3
C21 C23 H23 118.3
C4 C3 H3A 109.5
C4 C3 H3B 109.5
H3A C3 H3B 109.5
C4 C3 H3C 109.5
H3A C3 H3C 109.5
H3B C3 H3C 109.5
C14 C12 C11 118.5(11)
C14 C12 C13 122.2(11)
C11 C12 C13 119.1(11)
C9 C10 H10A 109.5
C9 C10 H10B 109.5
H10A C10 H10B 109.5
C9 C10 H10C 109.5
H10A C10 H10C 109.5
H10B C10 H10C 109.5
C23 C24 C17 117.0(11)
C23 C24 C25 121.7(12)
C17 C24 C25 121.1(10)
C15 C14 C12 124.1(11)
C15 C14 H14 118.0
C12 C14 H14 118.0
C8 C9 C11 118.1(11)
C8 C9 C10 121.0(11)
C11 C9 C10 120.9(11)
C28 C27 C26 105.3(14)
C28 C27 H27A 110.7
C26 C27 H27A 110.7
C28 C27 H27B 110.7
C26 C27 H27B 110.7
H27A C27 H27B 108.8
C21 C22 H22A 109.5
C21 C22 H22B 109.5
H22A C22 H22B 109.5
C21 C22 H22C 109.5
H22A C22 H22C 109.5
H22B C22 H22C 109.5
C4 C1 H1A 109.5
C4 C1 H1B 109.5
H1A C1 H1B 109.5
C4 C1 H1C 109.5
H1A C1 H1C 109.5
H1B C1 H1C 109.5
C27 C28 C29 105.1(15)
C27 C28 H28A 110.7
C29 C28 H28A 110.7
C27 C28 H28B 110.7
C29 C28 H28B 110.7
H28A C28 H28B 108.8
C21 C20 C18 121.2(12)
C21 C20 H20 119.4
C18 C20 H20 119.4
C24 C25 H25A 109.5
C24 C25 H25B 109.5
H25A C25 H25B 109.5
C24 C25 H25C 109.5
H25A C25 H25C 109.5
H25B C25 H25C 109.5
O1 C4 C2 112.9(10)
O1 C4 C1 109.2(11)
C2 C4 C1 111.6(11)
O1 C4 C3 104.9(10)
C2 C4 C3 106.2(11)
C1 C4 C3 111.9(11)
C17 C18 C20 117.1(12)
C17 C18 C19 123.3(11)
C20 C18 C19 119.6(12)
C6 C7 N2 106.9(10)
C6 C7 H7 126.5
N2 C7 H7 126.5
C12 C13 H13A 109.5
C12 C13 H13B 109.5
H13A C13 H13B 109.5
C12 C13 H13C 109.5
H13A C13 H13C 109.5
H13B C13 H13C 109.5
C15 C16 H16A 109.5
C15 C16 H16B 109.5
H16A C16 H16B 109.5
C15 C16 H16C 109.5
H16A C16 H16C 109.5
H16B C16 H16C 109.5
C18 C19 H19A 109.5
C18 C19 H19B 109.5
H19A C19 H19B 109.5
C18 C19 H19C 109.5
H19A C19 H19C 109.5
H19B C19 H19C 109.5
O2 C29 C28 107.4(12)
O2 C29 H29A 110.2
C28 C29 H29A 110.2
O2 C29 H29B 110.2
C28 C29 H29B 110.2
H29A C29 H29B 108.5
C27 C26 O2 100.7(12)
C27 C26 H26A 111.6
O2 C26 H26A 111.6
C27 C26 H26B 111.6
O2 C26 H26B 111.6
H26A C26 H26B 109.4

loop_
_geom_bond_atom_site_label_1
_geom_bond_atom_site_label_2
_geom_bond_distance
Au1 C5 1.971(10)
Au1 O1 1.990(8)
C5 N1 1.320(13)
C5 N2 1.360(13)
O2 C29 1.45(2)
O2 C26 1.529(17)
O1 C4 1.423(14)
C17 C18 1.386(18)
C17 C24 1.419(17)
C17 N1 1.442(14)
C11 C12 1.394(16)
C11 C9 1.413(16)
C11 H11 0.9300
C8 C9 1.374(16)
C8 N2 1.437(14)
C8 C15 1.451(16)
C15 C14 1.368(16)
C15 C16 1.518(17)
C21 C23 1.404(17)
C21 C20 1.400(18)
C21 C22 1.460(16)
N2 C7 1.389(14)
C6 C7 1.343(15)
C6 N1 1.409(13)
C6 H6 0.9300
C2 C4 1.531(16)
C2 H2A 0.9600
C2 H2B 0.9600
C2 H2C 0.9600
C23 C24 1.360(15)
C23 H23 0.9300
C3 C4 1.548(17)
C3 H3A 0.9600
C3 H3B 0.9600
C3 H3C 0.9600
C12 C14 1.395(17)
C12 C13 1.520(16)
C10 C9 1.501(16)
C10 H10A 0.9600
C10 H10B 0.9600
C10 H10C 0.9600
C24 C25 1.486(17)
C14 H14 0.9300
C27 C28 1.48(2)
C27 C26 1.55(2)
C27 H27A 0.9700
C27 H27B 0.9700
C22 H22A 0.9600
C22 H22B 0.9600
C22 H22C 0.9600
C1 C4 1.54(2)
C1 H1A 0.9600
C1 H1B 0.9600
C1 H1C 0.9600
C28 C29 1.53(3)
C28 H28A 0.9700
C28 H28B 0.9700
C20 C18 1.423(16)
C20 H20 0.9300
C25 H25A 0.9600
C25 H25B 0.9600
C25 H25C 0.9600
C18 C19 1.520(19)
C7 H7 0.9300
C13 H13A 0.9600
C13 H13B 0.9600
C13 H13C 0.9600
C16 H16A 0.9600
C16 H16B 0.9600
C16 H16C 0.9600
C19 H19A 0.9600
C19 H19B 0.9600
C19 H19C 0.9600
C29 H29A 0.9700
C29 H29B 0.9700
C26 H26A 0.9700
C26 H26B 0.9700

loop_
_geom_torsion_atom_site_label_1
_geom_torsion_atom_site_label_2
_geom_torsion_atom_site_label_3
_geom_torsion_atom_site_label_4
_geom_torsion
O1 Au1 C5 N1 -175(43)
O1 Au1 C5 N2 0(13)
C5 Au1 O1 C4 7(13)
C9 C8 C15 C14 -0.7(15)
N2 C8 C15 C14 172.9(9)
C9 C8 C15 C16 178.6(11)
N2 C8 C15 C16 -7.8(15)
N1 C5 N2 C7 -2.0(14)
Au1 C5 N2 C7 -177.8(8)
N1 C5 N2 C8 -175.5(10)
Au1 C5 N2 C8 8.7(16)
C9 C8 N2 C5 90.0(13)
C15 C8 N2 C5 -83.7(14)
C9 C8 N2 C7 -82.3(15)
C15 C8 N2 C7 103.9(13)
N2 C5 N1 C6 1.3(14)
Au1 C5 N1 C6 176.6(9)
N2 C5 N1 C17 177.1(11)
Au1 C5 N1 C17 -7.5(19)
C7 C6 N1 C5 -0.1(14)
C7 C6 N1 C17 -176.1(11)
C18 C17 N1 C5 -70.1(16)
C24 C17 N1 C5 110.6(13)
C18 C17 N1 C6 105.3(14)
C24 C17 N1 C6 -73.9(15)
C20 C21 C23 C24 -3.8(16)
C22 C21 C23 C24 -179.1(10)
C9 C11 C12 C14 -1.1(16)
C9 C11 C12 C13 173.5(10)
C21 C23 C24 C17 4.6(15)
C21 C23 C24 C25 179.0(10)
C18 C17 C24 C23 -4.4(16)
N1 C17 C24 C23 174.8(9)
C18 C17 C24 C25 -178.8(11)
N1 C17 C24 C25 0.4(16)
C8 C15 C14 C12 0.0(16)
C16 C15 C14 C12 -179.3(11)
C11 C12 C14 C15 0.8(17)
C13 C12 C14 C15 -173.6(11)
N2 C8 C9 C11 -173.0(9)
C15 C8 C9 C11 0.4(15)
N2 C8 C9 C10 9.5(15)
C15 C8 C9 C10 -177.1(10)
C12 C11 C9 C8 0.5(16)
C12 C11 C9 C10 178.1(11)
C26 C27 C28 C29 -30(2)
C23 C21 C20 C18 2.4(17)
C22 C21 C20 C18 177.9(11)
Au1 O1 C4 C2 -56.2(13)
Au1 O1 C4 C1 68.6(10)
Au1 O1 C4 C3 -171.3(9)
C24 C17 C18 C20 3.1(18)
N1 C17 C18 C20 -176.0(10)
C24 C17 C18 C19 -178.7(12)
N1 C17 C18 C19 2.1(18)
C21 C20 C18 C17 -2.1(18)
C21 C20 C18 C19 179.6(12)
N1 C6 C7 N2 -1.2(14)
C5 N2 C7 C6 2.1(14)
C8 N2 C7 C6 175.2(11)
C26 O2 C29 C28 12(2)
C27 C28 C29 O2 12(2)
C28 C27 C26 O2 36(2)
C29 O2 C26 C27 -29.1(18)

loop_
_platon_squeeze_void_nr
_platon_squeeze_void_average_x
_platon_squeeze_void_average_y
_platon_squeeze_void_average_z
_platon_squeeze_void_volume
_platon_squeeze_void_count_electrons
_platon_squeeze_void_content
1 0.000 0.500 0.000 278 70 ' '
2 0.500 0.000 0.500 278 71 ' '
